data_4342463
loop_
_publ_author_name
'Tamm, Nadezhda B.'
'Yang, Shangfeng'
'Wei, Tao'
'Troyanov, Sergey I.'

_publ_section_title
;
 Five Isolated Pentagon Rule Isomers of Higher Fullerene C94 Captured as
 Chlorides and CF3 Derivatives: C94(34)Cl14, C94(61)Cl20, C94(133)Cl22,
 C94(42)(CF3)16, and C94(43)(CF3)18.
;
_journal_issue 6
_journal_name_full 'Inorganic chemistry'
_journal_page_first 2494
_journal_page_last 2496
_journal_paper_doi 10.1021/ic503118t
_journal_volume 54
_journal_year 2015
_chemical_formula_sum 'C116 H14 F48'
_chemical_formula_weight 2319.27
_space_group_crystal_system monoclinic
_space_group_IT_number 14
_space_group_name_Hall '-P 2ybc'
_space_group_name_H-M_alt 'P 1 21/c 1'
_symmetry_space_group_name_Hall '-P 2ybc'
_symmetry_space_group_name_H-M 'P 1 21/c 1'
_atom_sites_solution_hydrogens geom
_audit_creation_method SHELXL-2014/7
_cell_angle_alpha 90
_cell_angle_beta 103.584(10)
_cell_angle_gamma 90
_cell_formula_units_Z 4
_cell_length_a 14.4270(10)
_cell_length_b 22.3700(10)
_cell_length_c 26.087(2)
_cell_measurement_reflns_used 40000
_cell_measurement_temperature 100(2)
_cell_measurement_theta_max 30
_cell_measurement_theta_min 5
_cell_volume 8183.6(10)
_computing_cell_refinement XDS
_computing_data_collection XDS
_computing_data_reduction XDS
_computing_structure_refinement 'SHELXL-2014/7 (Sheldrick, 2014)'
_diffrn_ambient_temperature 100(2)
_diffrn_measured_fraction_theta_full 0.985
_diffrn_measured_fraction_theta_max 0.950
_diffrn_measurement_device_type MAR225
_diffrn_measurement_method CCD
_diffrn_radiation_type synchrotron
_diffrn_radiation_wavelength 0.87313
_diffrn_reflns_av_R_equivalents 0.1178
_diffrn_reflns_av_unetI/netI 0.0700
_diffrn_reflns_Laue_measured_fraction_full 0.985
_diffrn_reflns_Laue_measured_fraction_max 0.950
_diffrn_reflns_limit_h_max 18
_diffrn_reflns_limit_h_min -18
_diffrn_reflns_limit_k_max 28
_diffrn_reflns_limit_k_min -28
_diffrn_reflns_limit_l_max 31
_diffrn_reflns_limit_l_min -31
_diffrn_reflns_number 118440
_diffrn_reflns_point_group_measured_fraction_full 0.985
_diffrn_reflns_point_group_measured_fraction_max 0.950
_diffrn_reflns_theta_full 31.500
_diffrn_reflns_theta_max 34.538
_diffrn_reflns_theta_min 2.140
_diffrn_source 'BL 14.2 PSF, BESSY, Berlin, Germany'
_exptl_absorpt_coefficient_mu 0.313
_exptl_absorpt_correction_type none
_exptl_crystal_colour orange
_exptl_crystal_density_diffrn 1.882
_exptl_crystal_description needle
_exptl_crystal_F_000 4568
_exptl_crystal_size_max 0.040
_exptl_crystal_size_mid 0.010
_exptl_crystal_size_min 0.005
_refine_diff_density_max 0.578
_refine_diff_density_min -0.707
_refine_diff_density_rms 0.095
_refine_ls_extinction_method none
_refine_ls_goodness_of_fit_ref 1.010
_refine_ls_hydrogen_treatment constr
_refine_ls_matrix_type full
_refine_ls_number_parameters 1479
_refine_ls_number_reflns 17822
_refine_ls_number_restraints 0
_refine_ls_restrained_S_all 1.010
_refine_ls_R_factor_all 0.1245
_refine_ls_R_factor_gt 0.0754
_refine_ls_shift/su_max 0.002
_refine_ls_shift/su_mean 0.000
_refine_ls_structure_factor_coef Fsqd
_refine_ls_weighting_details 'w=1/[\s^2^(Fo^2^)+(0.0800P)^2^+22.0000P] where P=(Fo^2^+2Fc^2^)/3'
_refine_ls_weighting_scheme calc
_refine_ls_wR_factor_gt 0.1763
_refine_ls_wR_factor_ref 0.1938
_reflns_Friedel_coverage 0.000
_reflns_number_gt 11264
_reflns_number_total 17822
_reflns_threshold_expression 'I > 2\s(I)'
_cod_data_source_file ic503118t_si_003.cif
_cod_data_source_block 9442cf316
_cod_depositor_comments 'Adding full bibliography for 4342459--4342463.cif.'
_cod_database_code 4342463
_shelx_shelxl_version_number 2014/7
_shelx_space_group_comment
;
The symmetry employed for this shelxl refinement is uniquely defined
by the following loop, which should always be used as a source of
symmetry information in preference to the above space-group names.
They are only intended as comments.
;
_shelx_estimated_absorpt_t_min 0.993
_shelx_estimated_absorpt_t_max 0.999

loop_
_space_group_symop_operation_xyz
'x, y, z'
'-x, y+1/2, -z+1/2'
'-x, -y, -z'
'x, -y-1/2, z-1/2'

loop_
_atom_site_label
_atom_site_type_symbol
_atom_site_fract_x
_atom_site_fract_y
_atom_site_fract_z
_atom_site_U_iso_or_equiv
_atom_site_adp_type
_atom_site_occupancy
_atom_site_site_symmetry_order
_atom_site_calc_flag
_atom_site_refinement_flags_posn
_atom_site_refinement_flags_adp
F1 F 0.28479(19) 0.43105(12) 0.27045(12) 0.0396(6) Uani 1 1 d . .
F2 F 0.26504(18) 0.48075(12) 0.19829(11) 0.0382(6) Uani 1 1 d . .
F3 F 0.32031(19) 0.52491(12) 0.27159(12) 0.0417(7) Uani 1 1 d . .
F4 F 0.26189(19) 0.37037(13) 0.16502(12) 0.0412(7) Uani 1 1 d . .
F5 F 0.2834(2) 0.37098(15) 0.08687(11) 0.0488(8) Uani 1 1 d . .
F6 F 0.3063(2) 0.29112(12) 0.13290(13) 0.0474(8) Uani 1 1 d . .
F7 F 0.50472(19) 0.14801(10) 0.18141(11) 0.0372(6) Uani 1 1 d . .
F8 F 0.3967(2) 0.20321(12) 0.20104(11) 0.0408(7) Uani 1 1 d . .
F9 F 0.41339(19) 0.19938(11) 0.12129(10) 0.0344(6) Uani 1 1 d . .
F10 F 0.6020(3) 0.13399(11) 0.28368(12) 0.0563(9) Uani 1 1 d . .
F11 F 0.6576(3) 0.16239(12) 0.36178(11) 0.0562(9) Uani 1 1 d . .
F12 F 0.5174(3) 0.18538(14) 0.3231(2) 0.0820(14) Uani 1 1 d . .
F13 F 0.5748(3) 0.31969(12) 0.45788(13) 0.0652(11) Uani 1 1 d . .
F14 F 0.4907(2) 0.27043(18) 0.39498(13) 0.0682(11) Uani 1 1 d . .
F15 F 0.6308(2) 0.24234(12) 0.43132(12) 0.0469(8) Uani 1 1 d . .
F16 F 0.4763(2) 0.43069(14) 0.43385(11) 0.0446(7) Uani 1 1 d . .
F17 F 0.39137(19) 0.47836(11) 0.36843(11) 0.0370(6) Uani 1 1 d . .
F18 F 0.3838(2) 0.38266(11) 0.37151(12) 0.0404(7) Uani 1 1 d . .
F19 F 0.7269(2) 0.18414(11) 0.08281(11) 0.0397(7) Uani 1 1 d . .
F20 F 0.7159(2) 0.13139(10) 0.14971(11) 0.0394(7) Uani 1 1 d . .
F21 F 0.58930(19) 0.16507(10) 0.09690(11) 0.0346(6) Uani 1 1 d . .
F22 F 0.93435(19) 0.17179(11) 0.30190(11) 0.0383(6) Uani 1 1 d . .
F23 F 0.8365(2) 0.12828(11) 0.23878(11) 0.0450(7) Uani 1 1 d . .
F24 F 0.8037(2) 0.13539(11) 0.31440(12) 0.0464(7) Uani 1 1 d . .
F25 F 0.9057(2) 0.35825(16) 0.49977(12) 0.0535(8) Uani 1 1 d . .
F26 F 0.7978(3) 0.41020(12) 0.52152(10) 0.0496(8) Uani 1 1 d . .
F27 F 0.7681(3) 0.32156(12) 0.49104(11) 0.0510(8) Uani 1 1 d . .
F28 F 0.6829(2) 0.50484(13) 0.49716(10) 0.0434(7) Uani 1 1 d . .
F29 F 0.6934(3) 0.58461(12) 0.45342(13) 0.0531(8) Uani 1 1 d . .
F30 F 0.5631(2) 0.53561(14) 0.43843(12) 0.0458(7) Uani 1 1 d . .
F31 F 0.5546(2) 0.61024(12) 0.05237(11) 0.0424(7) Uani 1 1 d . .
F32 F 0.6918(2) 0.64171(11) 0.04526(11) 0.0411(7) Uani 1 1 d . .
F33 F 0.6221(2) 0.57092(12) -0.00423(10) 0.0438(7) Uani 1 1 d . .
F34 F 0.78882(19) 0.40989(12) -0.03422(10) 0.0353(6) Uani 1 1 d . .
F35 F 0.6676(2) 0.46766(11) -0.04031(10) 0.0388(6) Uani 1 1 d . .
F36 F 0.65378(19) 0.37364(11) -0.02886(10) 0.0343(6) Uani 1 1 d . .
F37 F 1.09648(18) 0.28645(11) 0.11940(10) 0.0340(6) Uani 1 1 d . .
F38 F 1.0685(2) 0.35379(11) 0.05942(11) 0.0361(6) Uani 1 1 d . .
F39 F 0.97128(19) 0.27991(11) 0.05493(10) 0.0340(6) Uani 1 1 d . .
F40 F 1.20213(18) 0.43676(12) 0.35965(10) 0.0363(6) Uani 1 1 d . .
F41 F 1.16097(19) 0.44702(13) 0.43320(10) 0.0395(6) Uani 1 1 d . .
F42 F 1.17999(19) 0.52490(11) 0.38795(11) 0.0367(6) Uani 1 1 d . .
F43 F 0.9754(2) 0.67576(10) 0.30293(10) 0.0360(6) Uani 1 1 d . .
F44 F 1.07670(19) 0.63042(11) 0.36420(11) 0.0373(6) Uani 1 1 d . .
F45 F 0.9492(2) 0.66710(11) 0.38044(10) 0.0381(6) Uani 1 1 d . .
F46 F 1.0120(2) 0.54783(11) 0.04461(10) 0.0356(6) Uani 1 1 d . .
F47 F 1.12467(19) 0.54575(11) 0.11544(10) 0.0345(6) Uani 1 1 d . .
F48 F 1.10103(19) 0.46977(11) 0.06340(10) 0.0352(6) Uani 1 1 d . .
C1 C 0.4604(3) 0.34969(17) 0.21407(17) 0.0239(8) Uani 1 1 d . .
C2 C 0.5138(3) 0.29620(16) 0.22740(16) 0.0222(8) Uani 1 1 d . .
C3 C 0.5615(3) 0.28527(16) 0.27966(16) 0.0226(8) Uani 1 1 d . .
C4 C 0.5532(3) 0.32584(16) 0.31884(16) 0.0233(8) Uani 1 1 d . .
C5 C 0.5010(3) 0.37832(17) 0.30613(16) 0.0229(8) Uani 1 1 d . .
C6 C 0.4566(3) 0.39194(16) 0.25429(17) 0.0236(8) Uani 1 1 d . .
C7 C 0.4267(3) 0.45789(17) 0.24241(17) 0.0256(9) Uani 1 1 d . .
C8 C 0.4426(3) 0.47430(17) 0.18925(17) 0.0247(9) Uani 1 1 d . .
C9 C 0.4381(3) 0.43469(17) 0.14962(16) 0.0239(8) Uani 1 1 d . .
C10 C 0.4217(3) 0.36768(17) 0.15626(16) 0.0230(8) Uani 1 1 d . .
C11 C 0.4861(3) 0.34240(17) 0.12304(16) 0.0230(8) Uani 1 1 d . .
C12 C 0.5383(3) 0.29149(16) 0.13578(16) 0.0229(8) Uani 1 1 d . .
C13 C 0.5336(3) 0.25362(16) 0.18382(17) 0.0244(9) Uani 1 1 d . .
C14 C 0.6367(3) 0.23111(15) 0.19871(16) 0.0232(8) Uani 1 1 d . .
C15 C 0.6845(3) 0.22383(15) 0.24789(17) 0.0241(9) Uani 1 1 d . .
C16 C 0.6399(3) 0.23752(16) 0.29446(16) 0.0237(8) Uani 1 1 d . .
C17 C 0.7251(3) 0.26835(16) 0.33160(17) 0.0241(9) Uani 1 1 d . .
C18 C 0.7172(3) 0.31108(17) 0.37003(16) 0.0249(9) Uani 1 1 d . .
C19 C 0.6172(3) 0.32757(17) 0.37472(16) 0.0254(9) Uani 1 1 d . .
C20 C 0.6121(3) 0.39446(17) 0.38676(16) 0.0244(8) Uani 1 1 d . .
C21 C 0.5242(3) 0.42331(17) 0.35214(17) 0.0250(9) Uani 1 1 d . .
C22 C 0.5513(3) 0.48292(17) 0.32990(17) 0.0246(8) Uani 1 1 d . .
C23 C 0.5025(3) 0.49709(17) 0.27866(17) 0.0241(8) Uani 1 1 d . .
C24 C 0.5420(3) 0.53696(16) 0.24827(17) 0.0241(9) Uani 1 1 d . .
C25 C 0.5063(3) 0.52417(16) 0.19333(17) 0.0244(9) Uani 1 1 d . .
C26 C 0.5594(3) 0.53626(16) 0.15671(16) 0.0239(8) Uani 1 1 d . .
C27 C 0.5529(3) 0.49493(17) 0.11339(16) 0.0244(8) Uani 1 1 d . .
C28 C 0.4948(3) 0.44440(17) 0.11298(16) 0.0236(8) Uani 1 1 d . .
C29 C 0.5235(3) 0.38775(17) 0.09652(16) 0.0230(8) Uani 1 1 d . .
C30 C 0.6076(3) 0.38219(16) 0.07908(16) 0.0231(8) Uani 1 1 d . .
C31 C 0.6599(3) 0.32694(16) 0.09092(15) 0.0224(8) Uani 1 1 d . .
C32 C 0.6239(3) 0.28422(15) 0.11980(16) 0.0218(8) Uani 1 1 d . .
C33 C 0.6854(3) 0.23646(16) 0.15310(16) 0.0218(8) Uani 1 1 d . .
C34 C 0.7874(3) 0.25846(16) 0.17094(16) 0.0233(8) Uani 1 1 d . .
C35 C 0.8361(3) 0.25484(15) 0.22376(16) 0.0221(8) Uani 1 1 d . .
C36 C 0.7923(3) 0.22479(16) 0.26434(17) 0.0244(8) Uani 1 1 d . .
C37 C 0.8066(3) 0.26403(16) 0.31352(16) 0.0238(8) Uani 1 1 d . .
C38 C 0.8841(3) 0.30272(16) 0.32987(16) 0.0236(8) Uani 1 1 d . .
C39 C 0.8810(3) 0.34135(16) 0.37270(16) 0.0241(8) Uani 1 1 d . .
C40 C 0.7966(3) 0.34595(16) 0.39180(16) 0.0241(8) Uani 1 1 d . .
C41 C 0.7862(3) 0.39702(17) 0.43039(16) 0.0257(9) Uani 1 1 d . .
C42 C 0.6869(3) 0.42488(17) 0.41208(16) 0.0240(8) Uani 1 1 d . .
C43 C 0.6924(3) 0.49396(17) 0.40796(17) 0.0260(9) Uani 1 1 d . .
C44 C 0.6343(3) 0.51355(16) 0.35268(16) 0.0248(9) Uani 1 1 d . .
C45 C 0.6745(3) 0.55528(16) 0.32220(17) 0.0241(8) Uani 1 1 d . .
C46 C 0.6310(3) 0.56394(16) 0.26777(16) 0.0243(9) Uani 1 1 d . .
C47 C 0.6852(3) 0.58233(15) 0.23032(16) 0.0250(9) Uani 1 1 d . .
C48 C 0.6474(3) 0.57079(16) 0.17477(17) 0.0261(9) Uani 1 1 d . .
C49 C 0.7081(3) 0.57523(15) 0.14125(16) 0.0244(9) Uani 1 1 d . .
C50 C 0.6877(3) 0.54741(16) 0.08532(16) 0.0255(9) Uani 1 1 d . .
C51 C 0.6272(3) 0.49116(16) 0.08494(16) 0.0234(8) Uani 1 1 d . .
C52 C 0.6524(3) 0.43655(16) 0.06717(15) 0.0227(8) Uani 1 1 d . .
C53 C 0.7398(3) 0.42870(16) 0.04476(16) 0.0241(8) Uani 1 1 d . .
C54 C 0.7980(3) 0.37408(16) 0.07012(16) 0.0232(8) Uani 1 1 d . .
C55 C 0.7608(3) 0.32689(15) 0.09117(15) 0.0219(8) Uani 1 1 d . .
C56 C 0.8260(3) 0.29281(15) 0.13425(16) 0.0210(8) Uani 1 1 d . .
C57 C 0.9192(3) 0.31024(16) 0.15015(17) 0.0242(9) Uani 1 1 d . .
C58 C 0.9651(3) 0.31163(16) 0.20489(16) 0.0217(8) Uani 1 1 d . .
C59 C 0.9208(3) 0.28849(16) 0.24247(16) 0.0236(8) Uani 1 1 d . .
C60 C 0.9477(3) 0.31446(17) 0.29500(17) 0.0242(8) Uani 1 1 d . .
C61 C 1.0074(3) 0.36490(17) 0.30432(16) 0.0237(8) Uani 1 1 d . .
C62 C 1.0094(3) 0.39977(17) 0.34953(16) 0.0239(8) Uani 1 1 d . .
C63 C 0.9513(3) 0.38738(17) 0.38368(16) 0.0243(8) Uani 1 1 d . .
C64 C 0.9339(3) 0.44205(18) 0.41004(16) 0.0249(9) Uani 1 1 d . .
C65 C 0.8495(3) 0.44946(17) 0.42467(16) 0.0255(9) Uani 1 1 d . .
C66 C 0.7977(3) 0.50229(17) 0.41248(16) 0.0245(8) Uani 1 1 d . .
C67 C 0.8336(3) 0.54618(16) 0.38522(17) 0.0254(9) Uani 1 1 d . .
C68 C 0.7719(3) 0.57354(16) 0.33979(16) 0.0249(9) Uani 1 1 d . .
C69 C 0.8246(3) 0.59079(16) 0.30453(16) 0.0251(9) Uani 1 1 d . .
C70 C 0.7847(3) 0.59382(16) 0.24921(17) 0.0247(9) Uani 1 1 d . .
C71 C 0.8484(3) 0.58929(16) 0.21504(16) 0.0249(9) Uani 1 1 d . .
C72 C 0.8068(3) 0.58416(15) 0.16056(16) 0.0248(9) Uani 1 1 d . .
C73 C 0.8578(3) 0.55982(16) 0.12394(16) 0.0254(9) Uani 1 1 d . .
C74 C 0.7878(3) 0.53184(17) 0.08048(16) 0.0254(9) Uani 1 1 d . .
C75 C 0.8114(3) 0.47894(17) 0.06225(16) 0.0243(8) Uani 1 1 d . .
C76 C 0.9050(3) 0.45286(17) 0.08245(16) 0.0243(8) Uani 1 1 d . .
C77 C 0.8960(3) 0.39245(17) 0.08620(15) 0.0231(8) Uani 1 1 d . .
C78 C 0.9694(3) 0.35306(16) 0.12001(16) 0.0233(8) Uani 1 1 d . .
C79 C 1.0290(3) 0.39011(17) 0.16553(16) 0.0234(8) Uani 1 1 d . .
C80 C 1.0295(3) 0.36227(17) 0.21458(16) 0.0243(8) Uani 1 1 d . .
C81 C 1.0423(3) 0.39290(17) 0.26180(16) 0.0227(8) Uani 1 1 d . .
C82 C 1.0489(3) 0.45722(17) 0.26011(17) 0.0245(8) Uani 1 1 d . .
C83 C 1.0245(3) 0.49376(17) 0.30100(16) 0.0243(8) Uani 1 1 d . .
C84 C 1.0423(3) 0.46491(17) 0.35565(16) 0.0238(8) Uani 1 1 d . .
C85 C 0.9771(3) 0.48968(18) 0.38820(16) 0.0250(9) Uani 1 1 d . .
C86 C 0.9257(3) 0.54220(17) 0.37584(16) 0.0256(9) Uani 1 1 d . .
C87 C 0.9303(3) 0.58004(17) 0.32798(16) 0.0254(9) Uani 1 1 d . .
C88 C 0.9735(3) 0.54560(16) 0.28833(16) 0.0226(8) Uani 1 1 d . .
C89 C 0.9425(3) 0.56425(16) 0.23449(17) 0.0250(9) Uani 1 1 d . .
C90 C 0.9863(3) 0.53769(17) 0.19774(16) 0.0249(9) Uani 1 1 d . .
C91 C 0.9471(3) 0.53881(16) 0.14230(17) 0.0244(9) Uani 1 1 d . .
C92 C 0.9885(3) 0.48779(17) 0.11524(17) 0.0255(9) Uani 1 1 d . .
C93 C 1.0363(3) 0.45093(18) 0.16357(16) 0.0245(8) Uani 1 1 d . .
C94 C 1.0409(3) 0.48415(17) 0.21099(16) 0.0234(8) Uani 1 1 d . .
C95 C 0.3228(3) 0.47357(18) 0.24594(18) 0.0301(9) Uani 1 1 d . .
C96 C 0.3169(3) 0.34954(18) 0.13466(18) 0.0282(9) Uani 1 1 d . .
C97 C 0.4601(3) 0.20060(17) 0.17145(17) 0.0269(9) Uani 1 1 d . .
C98 C 0.6033(3) 0.17942(17) 0.31667(18) 0.0298(10) Uani 1 1 d . .
C99 C 0.5777(3) 0.28862(18) 0.41528(17) 0.0288(9) Uani 1 1 d . .
C100 C 0.4427(3) 0.42904(18) 0.38172(18) 0.0282(9) Uani 1 1 d . .
C101 C 0.6788(3) 0.17795(17) 0.12014(18) 0.0276(9) Uani 1 1 d . .
C102 C 0.8419(3) 0.16380(17) 0.27988(18) 0.0283(9) Uani 1 1 d . .
C103 C 0.8137(3) 0.37164(19) 0.48655(18) 0.0310(10) Uani 1 1 d . .
C104 C 0.6562(3) 0.53012(18) 0.44983(17) 0.0290(9) Uani 1 1 d . .
C105 C 0.6378(3) 0.59311(17) 0.04414(17) 0.0289(9) Uani 1 1 d . .
C106 C 0.7121(3) 0.42001(17) -0.01566(18) 0.0284(9) Uani 1 1 d . .
C107 C 1.0275(3) 0.31786(18) 0.08818(18) 0.0275(9) Uani 1 1 d . .
C108 C 1.1478(3) 0.46878(19) 0.38450(18) 0.0292(9) Uani 1 1 d . .
C109 C 0.9853(3) 0.63924(17) 0.34489(17) 0.0277(9) Uani 1 1 d . .
C110 C 1.0576(3) 0.51285(18) 0.08423(17) 0.0282(9) Uani 1 1 d . .
C111 C 0.2664(7) 0.2630(4) 0.2763(4) 0.097(3) Uani 1 1 d . .
H11A H 0.2643 0.3056 0.2672 0.146 Uiso 1 1 calc R U
H11B H 0.2473 0.2392 0.2440 0.146 Uiso 1 1 calc R U
H11C H 0.3314 0.2521 0.2949 0.146 Uiso 1 1 calc R U
C112 C 0.2016(5) 0.2514(3) 0.3101(3) 0.0699(19) Uani 1 1 d . .
H11D H 0.1905 0.2077 0.3102 0.084 Uiso 1 1 calc R U
H11E H 0.1397 0.2703 0.2937 0.084 Uiso 1 1 calc R U
C113 C 0.2295(5) 0.2713(3) 0.3648(4) 0.081(2) Uani 1 1 d . .
H11F H 0.2407 0.3150 0.3642 0.097 Uiso 1 1 calc R U
H11G H 0.2918 0.2525 0.3807 0.097 Uiso 1 1 calc R U
C114 C 0.1665(6) 0.2606(4) 0.4011(3) 0.083(2) Uani 1 1 d . .
H11H H 0.1555 0.2170 0.4024 0.100 Uiso 1 1 calc R U
H11I H 0.1041 0.2795 0.3858 0.100 Uiso 1 1 calc R U
C115 C 0.2008(8) 0.2826(4) 0.4565(4) 0.105(3) Uani 1 1 d . .
H11J H 0.2614 0.2619 0.4722 0.126 Uiso 1 1 calc R U
H11K H 0.2158 0.3257 0.4548 0.126 Uiso 1 1 calc R U
C116 C 0.1375(11) 0.2758(8) 0.4931(5) 0.191(8) Uani 1 1 d . .
H11L H 0.0932 0.3097 0.4889 0.286 Uiso 1 1 calc R U
H11M H 0.1759 0.2747 0.5295 0.286 Uiso 1 1 calc R U
H11N H 0.1013 0.2385 0.4853 0.286 Uiso 1 1 calc R U

loop_
_atom_site_aniso_label
_atom_site_aniso_U_11
_atom_site_aniso_U_22
_atom_site_aniso_U_33
_atom_site_aniso_U_23
_atom_site_aniso_U_13
_atom_site_aniso_U_12
F1 0.0332(15) 0.0351(14) 0.0539(18) 0.0050(12) 0.0168(13) 0.0027(11)
F2 0.0306(14) 0.0460(15) 0.0360(15) 0.0021(12) 0.0036(11) 0.0062(12)
F3 0.0359(15) 0.0345(14) 0.0543(18) -0.0146(13) 0.0098(13) 0.0077(11)
F4 0.0292(14) 0.0469(16) 0.0492(17) -0.0162(13) 0.0131(12) -0.0031(12)
F5 0.0354(16) 0.071(2) 0.0337(16) 0.0109(14) -0.0038(12) -0.0115(14)
F6 0.0306(15) 0.0271(13) 0.079(2) -0.0118(14) 0.0012(14) -0.0066(11)
F7 0.0453(16) 0.0132(10) 0.0505(17) -0.0004(10) 0.0063(13) -0.0065(10)
F8 0.0452(16) 0.0351(14) 0.0497(18) -0.0149(12) 0.0263(13) -0.0181(12)
F9 0.0425(15) 0.0266(12) 0.0307(15) -0.0033(10) 0.0018(11) -0.0110(11)
F10 0.119(3) 0.0165(12) 0.0415(18) -0.0078(11) 0.0342(18) -0.0240(15)
F11 0.097(3) 0.0326(14) 0.0297(16) 0.0146(12) -0.0029(15) -0.0280(15)
F12 0.052(2) 0.0388(17) 0.173(4) 0.049(2) 0.062(2) 0.0111(15)
F13 0.137(3) 0.0276(14) 0.049(2) -0.0024(13) 0.058(2) -0.0085(17)
F14 0.0449(19) 0.097(3) 0.056(2) 0.0434(19) -0.0017(15) -0.0329(18)
F15 0.0596(19) 0.0338(14) 0.0543(19) 0.0262(13) 0.0276(15) 0.0123(13)
F16 0.0479(17) 0.0637(19) 0.0248(15) -0.0054(13) 0.0138(12) 0.0081(14)
F17 0.0365(15) 0.0267(12) 0.0517(17) 0.0012(11) 0.0181(12) 0.0056(11)
F18 0.0443(16) 0.0317(13) 0.0517(18) -0.0082(12) 0.0240(13) -0.0086(12)
F19 0.0545(18) 0.0290(13) 0.0428(17) -0.0145(11) 0.0264(14) -0.0111(12)
F20 0.0607(19) 0.0143(11) 0.0398(16) -0.0037(10) 0.0049(13) 0.0052(11)
F21 0.0369(15) 0.0238(12) 0.0423(16) -0.0108(11) 0.0075(12) -0.0050(10)
F22 0.0376(15) 0.0213(12) 0.0523(17) 0.0038(11) 0.0034(12) 0.0053(10)
F23 0.069(2) 0.0234(12) 0.0386(16) -0.0088(11) 0.0045(14) 0.0148(13)
F24 0.0550(19) 0.0275(13) 0.063(2) 0.0238(13) 0.0267(15) 0.0112(12)
F25 0.0439(18) 0.083(2) 0.0324(17) 0.0215(15) 0.0063(13) 0.0105(16)
F26 0.094(2) 0.0362(15) 0.0177(14) -0.0025(11) 0.0101(14) 0.0092(15)
F27 0.086(2) 0.0377(15) 0.0260(15) 0.0071(12) 0.0060(14) -0.0244(15)
F28 0.0567(19) 0.0491(16) 0.0251(15) -0.0037(12) 0.0109(12) 0.0081(14)
F29 0.084(2) 0.0245(13) 0.060(2) -0.0210(13) 0.0366(18) -0.0133(14)
F30 0.0380(16) 0.0548(17) 0.0434(17) -0.0207(14) 0.0070(13) 0.0080(13)
F31 0.0477(17) 0.0341(14) 0.0431(17) 0.0166(12) 0.0062(13) 0.0129(12)
F32 0.0552(18) 0.0223(12) 0.0405(16) 0.0142(11) 0.0004(13) -0.0057(12)
F33 0.068(2) 0.0329(14) 0.0243(15) 0.0048(11) -0.0015(13) 0.0052(13)
F34 0.0377(15) 0.0431(15) 0.0270(14) -0.0042(11) 0.0112(11) -0.0053(12)
F35 0.0596(18) 0.0300(13) 0.0216(14) 0.0062(10) -0.0013(12) 0.0051(12)
F36 0.0456(16) 0.0302(13) 0.0263(14) -0.0076(10) 0.0071(11) -0.0124(11)
F37 0.0342(14) 0.0273(12) 0.0405(16) -0.0052(11) 0.0087(11) 0.0060(10)
F38 0.0444(16) 0.0301(13) 0.0398(16) -0.0036(11) 0.0219(12) -0.0046(11)
F39 0.0391(15) 0.0297(13) 0.0338(15) -0.0156(11) 0.0097(11) -0.0057(11)
F40 0.0289(14) 0.0423(15) 0.0367(15) -0.0067(12) 0.0056(11) 0.0019(11)
F41 0.0365(15) 0.0526(17) 0.0256(15) 0.0047(12) -0.0006(11) -0.0055(12)
F42 0.0376(15) 0.0315(13) 0.0389(16) -0.0074(11) 0.0047(12) -0.0116(11)
F43 0.0560(17) 0.0192(11) 0.0318(15) -0.0007(10) 0.0082(12) -0.0102(11)
F44 0.0354(15) 0.0291(13) 0.0444(16) -0.0093(11) 0.0033(12) -0.0111(11)
F45 0.0575(18) 0.0226(12) 0.0362(15) -0.0122(11) 0.0147(13) -0.0101(11)
F46 0.0469(16) 0.0326(13) 0.0272(14) 0.0067(11) 0.0088(11) -0.0067(12)
F47 0.0405(15) 0.0350(13) 0.0280(14) -0.0044(11) 0.0085(11) -0.0169(11)
F48 0.0445(16) 0.0288(13) 0.0363(15) -0.0053(11) 0.0174(12) -0.0051(11)
C1 0.024(2) 0.0178(17) 0.030(2) -0.0020(16) 0.0067(17) -0.0043(15)
C2 0.025(2) 0.0177(17) 0.025(2) -0.0005(15) 0.0082(16) -0.0056(15)
C3 0.025(2) 0.0147(16) 0.028(2) 0.0008(15) 0.0064(16) -0.0027(15)
C4 0.031(2) 0.0168(17) 0.023(2) 0.0038(15) 0.0082(16) -0.0038(15)
C5 0.024(2) 0.0210(18) 0.026(2) -0.0009(15) 0.0102(16) -0.0047(15)
C6 0.023(2) 0.0174(17) 0.032(2) 0.0000(16) 0.0085(17) 0.0002(15)
C7 0.031(2) 0.0195(18) 0.026(2) 0.0006(16) 0.0052(17) 0.0028(16)
C8 0.024(2) 0.0180(18) 0.030(2) -0.0006(16) 0.0020(17) 0.0057(15)
C9 0.024(2) 0.0229(19) 0.022(2) 0.0018(15) -0.0008(16) 0.0016(15)
C10 0.025(2) 0.0190(18) 0.024(2) -0.0031(15) 0.0035(16) 0.0011(15)
C11 0.020(2) 0.0229(18) 0.023(2) -0.0068(15) 0.0004(16) -0.0024(15)
C12 0.031(2) 0.0150(17) 0.022(2) -0.0023(15) 0.0034(16) -0.0048(15)
C13 0.029(2) 0.0172(17) 0.028(2) -0.0029(15) 0.0074(17) -0.0046(15)
C14 0.035(2) 0.0087(15) 0.027(2) -0.0009(14) 0.0093(17) -0.0024(15)
C15 0.040(2) 0.0047(14) 0.030(2) 0.0009(14) 0.0139(18) -0.0019(15)
C16 0.033(2) 0.0144(16) 0.023(2) 0.0004(15) 0.0064(17) -0.0027(15)
C17 0.030(2) 0.0129(16) 0.029(2) 0.0084(15) 0.0047(17) 0.0013(15)
C18 0.035(2) 0.0177(17) 0.022(2) 0.0064(15) 0.0063(17) -0.0006(16)
C19 0.035(2) 0.0197(18) 0.021(2) 0.0006(15) 0.0056(17) -0.0054(16)
C20 0.034(2) 0.0220(19) 0.017(2) -0.0017(15) 0.0065(16) -0.0007(16)
C21 0.030(2) 0.0205(18) 0.025(2) -0.0019(16) 0.0081(17) -0.0008(16)
C22 0.028(2) 0.0203(18) 0.028(2) -0.0038(16) 0.0111(17) 0.0023(15)
C23 0.026(2) 0.0173(17) 0.028(2) -0.0033(15) 0.0056(17) 0.0018(15)
C24 0.029(2) 0.0141(16) 0.029(2) -0.0029(15) 0.0067(17) 0.0075(15)
C25 0.030(2) 0.0125(16) 0.030(2) 0.0013(15) 0.0054(17) 0.0062(15)
C26 0.031(2) 0.0138(16) 0.025(2) 0.0049(15) 0.0031(17) 0.0064(15)
C27 0.026(2) 0.0178(17) 0.027(2) 0.0061(15) 0.0004(16) 0.0036(15)
C28 0.026(2) 0.0207(18) 0.022(2) 0.0033(15) 0.0014(16) 0.0035(15)
C29 0.024(2) 0.0220(18) 0.020(2) -0.0005(15) -0.0022(15) -0.0017(15)
C30 0.028(2) 0.0168(17) 0.022(2) -0.0024(15) 0.0009(16) -0.0015(15)
C31 0.034(2) 0.0138(16) 0.018(2) -0.0034(14) 0.0040(16) -0.0026(15)
C32 0.024(2) 0.0120(16) 0.028(2) -0.0043(15) 0.0025(16) -0.0023(14)
C33 0.027(2) 0.0139(16) 0.025(2) -0.0001(15) 0.0056(16) 0.0000(14)
C34 0.034(2) 0.0124(16) 0.024(2) -0.0017(15) 0.0076(17) 0.0039(15)
C35 0.029(2) 0.0103(15) 0.028(2) -0.0005(14) 0.0079(17) 0.0004(14)
C36 0.032(2) 0.0134(17) 0.028(2) 0.0006(15) 0.0075(17) -0.0007(15)
C37 0.031(2) 0.0119(16) 0.027(2) 0.0077(15) 0.0043(17) 0.0036(15)
C38 0.025(2) 0.0183(17) 0.026(2) 0.0057(15) 0.0030(16) 0.0037(15)
C39 0.033(2) 0.0149(17) 0.022(2) 0.0064(15) 0.0025(17) 0.0024(15)
C40 0.031(2) 0.0179(17) 0.022(2) 0.0060(15) 0.0039(17) 0.0011(15)
C41 0.035(2) 0.0228(19) 0.019(2) -0.0010(15) 0.0049(17) -0.0011(17)
C42 0.036(2) 0.0181(18) 0.019(2) -0.0004(15) 0.0088(17) -0.0006(16)
C43 0.035(2) 0.0156(17) 0.027(2) -0.0010(15) 0.0063(18) -0.0005(16)
C44 0.035(2) 0.0138(17) 0.027(2) -0.0047(15) 0.0086(17) 0.0016(15)
C45 0.030(2) 0.0157(17) 0.027(2) -0.0041(15) 0.0079(17) 0.0029(15)
C46 0.037(2) 0.0105(16) 0.027(2) -0.0022(15) 0.0093(17) 0.0034(15)
C47 0.041(2) 0.0092(16) 0.024(2) 0.0015(14) 0.0064(18) 0.0040(15)
C48 0.037(2) 0.0114(16) 0.029(2) 0.0017(15) 0.0044(18) 0.0035(15)
C49 0.036(2) 0.0098(16) 0.027(2) 0.0042(14) 0.0066(18) 0.0012(15)
C50 0.038(2) 0.0145(17) 0.022(2) 0.0044(15) 0.0036(17) -0.0008(16)
C51 0.026(2) 0.0180(17) 0.023(2) 0.0012(15) -0.0002(16) 0.0000(15)
C52 0.028(2) 0.0186(17) 0.018(2) 0.0018(14) -0.0013(16) 0.0001(15)
C53 0.030(2) 0.0160(17) 0.025(2) -0.0006(15) 0.0028(17) -0.0021(15)
C54 0.032(2) 0.0181(17) 0.019(2) -0.0009(15) 0.0056(16) 0.0015(16)
C55 0.035(2) 0.0114(16) 0.018(2) -0.0050(14) 0.0048(16) -0.0003(15)
C56 0.029(2) 0.0122(16) 0.023(2) -0.0025(14) 0.0103(16) 0.0012(14)
C57 0.030(2) 0.0132(16) 0.031(2) -0.0004(15) 0.0120(17) 0.0030(15)
C58 0.026(2) 0.0152(16) 0.024(2) 0.0006(14) 0.0073(16) 0.0036(15)
C59 0.029(2) 0.0144(16) 0.027(2) 0.0029(15) 0.0057(17) 0.0055(15)
C60 0.025(2) 0.0184(18) 0.028(2) 0.0032(15) 0.0035(16) 0.0035(15)
C61 0.021(2) 0.0218(18) 0.027(2) 0.0035(16) 0.0022(16) 0.0013(15)
C62 0.022(2) 0.0231(19) 0.025(2) 0.0014(16) 0.0030(16) -0.0012(15)
C63 0.027(2) 0.0228(19) 0.021(2) 0.0037(15) 0.0010(16) 0.0002(16)
C64 0.026(2) 0.0257(19) 0.020(2) 0.0018(16) -0.0005(16) -0.0019(16)
C65 0.035(2) 0.0221(19) 0.017(2) -0.0003(15) 0.0021(16) -0.0011(16)
C66 0.035(2) 0.0189(18) 0.018(2) -0.0070(15) 0.0047(16) -0.0026(16)
C67 0.034(2) 0.0152(17) 0.025(2) -0.0060(15) 0.0039(17) -0.0015(16)
C68 0.039(2) 0.0097(16) 0.026(2) -0.0036(14) 0.0071(18) 0.0000(15)
C69 0.039(2) 0.0104(16) 0.026(2) -0.0021(15) 0.0085(18) -0.0031(15)
C70 0.036(2) 0.0097(15) 0.029(2) -0.0010(15) 0.0077(18) -0.0007(15)
C71 0.037(2) 0.0111(16) 0.026(2) -0.0001(15) 0.0059(17) -0.0051(15)
C72 0.039(2) 0.0079(15) 0.027(2) 0.0025(14) 0.0079(18) 0.0001(15)
C73 0.039(2) 0.0141(17) 0.023(2) 0.0010(15) 0.0071(17) -0.0062(16)
C74 0.035(2) 0.0190(18) 0.019(2) 0.0067(15) -0.0003(17) -0.0067(16)
C75 0.033(2) 0.0205(18) 0.018(2) 0.0055(15) 0.0030(16) -0.0046(16)
C76 0.031(2) 0.0221(19) 0.020(2) -0.0023(15) 0.0073(16) -0.0051(16)
C77 0.034(2) 0.0211(18) 0.015(2) 0.0003(15) 0.0069(16) -0.0026(16)
C78 0.028(2) 0.0176(17) 0.024(2) -0.0004(15) 0.0054(16) -0.0013(15)
C79 0.021(2) 0.0236(19) 0.026(2) -0.0034(16) 0.0067(16) -0.0018(15)
C80 0.022(2) 0.0242(19) 0.026(2) 0.0010(16) 0.0039(16) 0.0033(15)
C81 0.019(2) 0.0224(18) 0.026(2) 0.0013(16) 0.0037(16) -0.0021(15)
C82 0.026(2) 0.0199(18) 0.026(2) -0.0009(16) 0.0039(17) -0.0011(15)
C83 0.030(2) 0.0198(18) 0.022(2) 0.0001(15) 0.0040(16) -0.0050(16)
C84 0.029(2) 0.0232(19) 0.019(2) -0.0022(15) 0.0042(16) -0.0032(16)
C85 0.027(2) 0.0252(19) 0.020(2) -0.0035(16) 0.0004(16) -0.0045(16)
C86 0.037(2) 0.0194(18) 0.019(2) -0.0043(15) 0.0037(17) -0.0051(16)
C87 0.034(2) 0.0182(18) 0.023(2) -0.0061(15) 0.0046(17) -0.0037(16)
C88 0.025(2) 0.0184(17) 0.024(2) -0.0042(15) 0.0060(16) -0.0083(15)
C89 0.034(2) 0.0106(16) 0.031(2) -0.0016(15) 0.0086(18) -0.0065(15)
C90 0.033(2) 0.0176(17) 0.025(2) -0.0023(15) 0.0085(17) -0.0104(16)
C91 0.033(2) 0.0138(16) 0.028(2) 0.0012(15) 0.0097(17) -0.0078(15)
C92 0.031(2) 0.0203(18) 0.026(2) 0.0006(16) 0.0092(17) -0.0047(16)
C93 0.023(2) 0.0250(19) 0.026(2) -0.0004(16) 0.0053(16) -0.0041(16)
C94 0.021(2) 0.0224(18) 0.026(2) -0.0030(16) 0.0049(16) -0.0064(15)
C95 0.036(2) 0.024(2) 0.030(2) -0.0018(17) 0.0075(19) 0.0012(17)
C96 0.029(2) 0.0237(19) 0.032(2) -0.0048(17) 0.0074(18) -0.0014(16)
C97 0.032(2) 0.0197(18) 0.031(2) -0.0035(16) 0.0130(19) -0.0026(16)
C98 0.040(3) 0.0188(19) 0.032(3) 0.0057(17) 0.0096(19) -0.0021(17)
C99 0.042(3) 0.0191(18) 0.027(2) 0.0033(16) 0.0106(19) -0.0040(17)
C100 0.032(2) 0.0203(19) 0.033(3) -0.0026(17) 0.0076(18) -0.0001(16)
C101 0.032(2) 0.0192(18) 0.035(3) -0.0003(17) 0.0148(19) 0.0001(16)
C102 0.034(2) 0.0157(18) 0.037(3) 0.0069(16) 0.0104(19) 0.0015(16)
C103 0.042(3) 0.026(2) 0.026(2) 0.0018(17) 0.0082(19) -0.0028(18)
C104 0.036(3) 0.026(2) 0.026(2) -0.0049(17) 0.0077(18) -0.0028(17)
C105 0.042(3) 0.0156(17) 0.026(2) 0.0055(16) 0.0017(18) 0.0005(17)
C106 0.032(2) 0.0209(19) 0.032(2) 0.0021(17) 0.0077(18) -0.0018(16)
C107 0.029(2) 0.0211(19) 0.034(2) -0.0048(17) 0.0088(18) -0.0046(16)
C108 0.031(2) 0.027(2) 0.029(2) -0.0024(17) 0.0066(18) -0.0034(17)
C109 0.041(3) 0.0161(18) 0.026(2) -0.0035(16) 0.0078(19) -0.0040(17)
C110 0.032(2) 0.025(2) 0.025(2) -0.0028(17) 0.0025(17) -0.0083(17)
C111 0.103(7) 0.088(6) 0.119(7) -0.037(5) 0.063(6) -0.023(5)
C112 0.069(5) 0.056(4) 0.084(5) 0.015(4) 0.018(4) 0.008(3)
C113 0.061(4) 0.070(4) 0.119(7) -0.038(4) 0.036(4) -0.011(4)
C114 0.071(5) 0.090(5) 0.092(6) 0.049(5) 0.025(4) 0.024(4)
C115 0.150(9) 0.070(5) 0.108(8) 0.005(5) 0.055(7) 0.020(5)
C116 0.185(14) 0.28(2) 0.131(11) 0.115(12) 0.089(10) 0.048(13)

loop_
_atom_type_symbol
_atom_type_description
_atom_type_scat_dispersion_real
_atom_type_scat_dispersion_imag
_atom_type_scat_source
C C 0.0033 0.0016 'International Tables Vol C Tables 4.2.6.8 and 6.1.1.4'
F F 0.0171 0.0103 'International Tables Vol C Tables 4.2.6.8 and 6.1.1.4'
H H 0.0000 0.0000 'International Tables Vol C Tables 4.2.6.8 and 6.1.1.4'

loop_
_geom_angle_atom_site_label_1
_geom_angle_atom_site_label_2
_geom_angle_atom_site_label_3
_geom_angle
C2 C1 C6 119.4(4)
C2 C1 C10 120.8(4)
C6 C1 C10 118.9(3)
C3 C2 C1 120.0(4)
C3 C2 C13 118.2(3)
C1 C2 C13 121.1(4)
C4 C3 C2 119.7(4)
C4 C3 C16 116.9(4)
C2 C3 C16 122.1(4)
C5 C4 C3 120.6(4)
C5 C4 C19 112.1(3)
C3 C4 C19 125.4(4)
C6 C5 C4 121.2(4)
C6 C5 C21 125.6(3)
C4 C5 C21 111.0(4)
C5 C6 C1 118.9(4)
C5 C6 C7 116.6(3)
C1 C6 C7 122.9(4)
C8 C7 C23 100.8(3)
C8 C7 C6 108.8(3)
C23 C7 C6 107.2(3)
C8 C7 C95 110.9(3)
C23 C7 C95 112.9(3)
C6 C7 C95 115.4(3)
C9 C8 C25 118.8(4)
C9 C8 C7 123.7(4)
C25 C8 C7 110.8(4)
C8 C9 C28 119.0(4)
C8 C9 C10 122.4(4)
C28 C9 C10 110.8(3)
C11 C10 C1 109.4(3)
C11 C10 C9 99.7(3)
C1 C10 C9 109.7(3)
C11 C10 C96 111.9(3)
C1 C10 C96 113.0(3)
C9 C10 C96 112.4(3)
C12 C11 C29 118.0(4)
C12 C11 C10 123.3(4)
C29 C11 C10 111.6(3)
C11 C12 C32 119.9(4)
C11 C12 C13 122.4(4)
C32 C12 C13 113.0(3)
C12 C13 C14 99.4(3)
C12 C13 C2 108.1(3)
C14 C13 C2 110.4(3)
C12 C13 C97 114.0(3)
C14 C13 C97 111.9(3)
C2 C13 C97 112.3(3)
C15 C14 C33 122.6(4)
C15 C14 C13 122.9(4)
C33 C14 C13 112.0(3)
C14 C15 C36 122.9(4)
C14 C15 C16 121.8(4)
C36 C15 C16 111.5(3)
C15 C16 C3 111.1(3)
C15 C16 C17 99.6(3)
C3 C16 C17 106.2(3)
C15 C16 C98 111.6(3)
C3 C16 C98 112.2(3)
C17 C16 C98 115.4(3)
C37 C17 C18 120.8(4)
C37 C17 C16 112.0(4)
C18 C17 C16 124.5(4)
C40 C18 C17 118.4(4)
C40 C18 C19 122.4(4)
C17 C18 C19 117.2(4)
C18 C19 C4 106.7(3)
C18 C19 C20 110.1(3)
C4 C19 C20 99.9(3)
C18 C19 C99 114.8(3)
C4 C19 C99 113.2(3)
C20 C19 C99 111.1(3)
C42 C20 C21 123.5(4)
C42 C20 C19 122.3(4)
C21 C20 C19 111.5(3)
C20 C21 C22 110.0(3)
C20 C21 C5 100.6(3)
C22 C21 C5 107.4(3)
C20 C21 C100 111.3(3)
C22 C21 C100 113.8(3)
C5 C21 C100 112.9(3)
C44 C22 C23 119.3(4)
C44 C22 C21 122.4(4)
C23 C22 C21 116.3(4)
C22 C23 C24 120.5(4)
C22 C23 C7 125.8(4)
C24 C23 C7 109.9(4)
C23 C24 C46 121.9(4)
C23 C24 C25 109.9(4)
C46 C24 C25 122.1(4)
C26 C25 C24 121.6(4)
C26 C25 C8 123.3(4)
C24 C25 C8 107.6(4)
C25 C26 C27 118.0(4)
C25 C26 C48 117.3(4)
C27 C26 C48 118.7(4)
C28 C27 C51 117.6(4)
C28 C27 C26 116.7(4)
C51 C27 C26 121.4(4)
C27 C28 C9 123.9(4)
C27 C28 C29 120.0(4)
C9 C28 C29 108.7(3)
C30 C29 C11 124.0(4)
C30 C29 C28 120.8(4)
C11 C29 C28 108.7(4)
C29 C30 C31 117.2(4)
C29 C30 C52 117.5(3)
C31 C30 C52 121.9(4)
C32 C31 C30 117.4(4)
C32 C31 C55 119.9(3)
C30 C31 C55 118.3(3)
C31 C32 C12 123.3(3)
C31 C32 C33 123.3(4)
C12 C32 C33 110.3(3)
C34 C33 C14 112.2(3)
C34 C33 C32 109.9(3)
C14 C33 C32 100.8(3)
C34 C33 C101 111.8(3)
C14 C33 C101 112.7(3)
C32 C33 C101 108.8(3)
C35 C34 C56 120.3(4)
C35 C34 C33 120.7(4)
C56 C34 C33 118.0(3)
C34 C35 C59 120.1(4)
C34 C35 C36 121.4(4)
C59 C35 C36 117.5(4)
C35 C36 C15 112.2(3)
C35 C36 C37 109.6(3)
C15 C36 C37 100.0(3)
C35 C36 C102 109.3(3)
C15 C36 C102 116.3(3)
C37 C36 C102 108.9(3)
C17 C37 C38 122.7(4)
C17 C37 C36 111.8(4)
C38 C37 C36 123.5(4)
C37 C38 C39 116.4(4)
C37 C38 C60 119.7(4)
C39 C38 C60 121.4(4)
C38 C39 C40 120.5(4)
C38 C39 C63 116.3(4)
C40 C39 C63 120.3(4)
C18 C40 C39 120.4(4)
C18 C40 C41 118.8(4)
C39 C40 C41 120.1(4)
C65 C41 C42 101.2(3)
C65 C41 C103 110.7(3)
C42 C41 C103 117.5(4)
C65 C41 C40 110.7(3)
C42 C41 C40 108.8(3)
C103 C41 C40 107.7(3)
C20 C42 C41 122.9(4)
C20 C42 C43 122.0(4)
C41 C42 C43 111.6(3)
C66 C43 C104 112.5(3)
C66 C43 C44 110.6(3)
C104 C43 C44 108.1(3)
C66 C43 C42 100.6(3)
C104 C43 C42 116.2(3)
C44 C43 C42 108.7(3)
C22 C44 C45 120.3(4)
C22 C44 C43 118.8(4)
C45 C44 C43 119.9(4)
C46 C45 C68 116.7(4)
C46 C45 C44 120.1(4)
C68 C45 C44 120.1(4)
C24 C46 C45 117.0(4)
C24 C46 C47 118.2(4)
C45 C46 C47 122.0(4)
C70 C47 C48 119.3(4)
C70 C47 C46 118.5(4)
C48 C47 C46 119.3(4)
C49 C48 C47 118.4(4)
C49 C48 C26 117.7(4)
C47 C48 C26 120.7(4)
C48 C49 C72 121.5(4)
C48 C49 C50 124.0(4)
C72 C49 C50 110.3(4)
C74 C50 C51 111.3(3)
C74 C50 C105 113.1(3)
C51 C50 C105 111.8(3)
C74 C50 C49 101.3(3)
C51 C50 C49 108.6(3)
C105 C50 C49 110.2(3)
C52 C51 C27 120.6(4)
C52 C51 C50 122.2(4)
C27 C51 C50 116.1(3)
C51 C52 C30 120.3(4)
C51 C52 C53 122.5(3)
C30 C52 C53 116.1(3)
C52 C53 C75 111.4(3)
C52 C53 C54 110.1(3)
C75 C53 C54 101.2(3)
C52 C53 C106 111.6(3)
C75 C53 C106 113.2(3)
C54 C53 C106 108.8(3)
C55 C54 C77 124.0(4)
C55 C54 C53 124.3(4)
C77 C54 C53 107.3(3)
C54 C55 C31 119.2(3)
C54 C55 C56 117.5(4)
C31 C55 C56 117.2(3)
C57 C56 C34 117.2(4)
C57 C56 C55 118.9(3)
C34 C56 C55 120.0(4)
C56 C57 C58 120.1(4)
C56 C57 C78 125.1(4)
C58 C57 C78 109.7(3)
C59 C58 C57 121.1(4)
C59 C58 C80 123.4(4)
C57 C58 C80 108.6(3)
C58 C59 C35 117.1(4)
C58 C59 C60 116.8(4)
C35 C59 C60 123.5(4)
C61 C60 C59 120.0(4)
C61 C60 C38 119.1(4)
C59 C60 C38 116.6(4)
C60 C61 C62 118.7(4)
C60 C61 C81 121.3(4)
C62 C61 C81 117.0(3)
C63 C62 C61 122.0(4)
C63 C62 C84 110.1(3)
C61 C62 C84 124.0(4)
C62 C63 C39 121.6(4)
C62 C63 C64 109.5(3)
C39 C63 C64 120.6(4)
C65 C64 C85 121.6(4)
C65 C64 C63 119.8(4)
C85 C64 C63 107.5(4)
C64 C65 C66 120.2(4)
C64 C65 C41 122.0(4)
C66 C65 C41 112.1(4)
C67 C66 C65 118.3(4)
C67 C66 C43 122.7(4)
C65 C66 C43 112.9(3)
C66 C67 C86 121.8(4)
C66 C67 C68 119.4(4)
C86 C67 C68 108.1(4)
C69 C68 C45 121.3(4)
C69 C68 C67 109.6(4)
C45 C68 C67 120.9(4)
C68 C69 C70 122.3(4)
C68 C69 C87 110.2(4)
C70 C69 C87 122.9(4)
C69 C70 C71 117.6(4)
C69 C70 C47 118.4(4)
C71 C70 C47 121.0(4)
C72 C71 C70 116.8(4)
C72 C71 C89 117.7(4)
C70 C71 C89 119.9(4)
C49 C72 C71 121.8(4)
C49 C72 C73 109.9(4)
C71 C72 C73 122.3(4)
C91 C73 C72 119.3(4)
C91 C73 C74 123.5(4)
C72 C73 C74 107.8(4)
C75 C74 C73 117.5(4)
C75 C74 C50 123.6(4)
C73 C74 C50 109.4(4)
C74 C75 C76 121.0(4)
C74 C75 C53 122.9(4)
C76 C75 C53 108.7(3)
C77 C76 C75 109.2(4)
C77 C76 C92 123.1(4)
C75 C76 C92 123.0(3)
C76 C77 C54 111.5(4)
C76 C77 C78 124.1(4)
C54 C77 C78 121.0(3)
C77 C78 C57 108.5(3)
C77 C78 C107 112.7(3)
C57 C78 C107 110.1(3)
C77 C78 C79 109.2(3)
C57 C78 C79 100.8(3)
C107 C78 C79 114.8(3)
C93 C79 C80 119.0(4)
C93 C79 C78 122.9(4)
C80 C79 C78 110.1(3)
C81 C80 C79 123.8(4)
C81 C80 C58 119.2(4)
C79 C80 C58 108.5(3)
C80 C81 C82 117.5(4)
C80 C81 C61 117.7(3)
C82 C81 C61 119.2(4)
C94 C82 C81 117.8(4)
C94 C82 C83 116.7(3)
C81 C82 C83 120.6(4)
C88 C83 C82 120.5(4)
C88 C83 C84 123.0(4)
C82 C83 C84 115.5(3)
C85 C84 C62 100.9(3)
C85 C84 C83 112.2(3)
C62 C84 C83 108.9(3)
C85 C84 C108 112.3(3)
C62 C84 C108 110.7(3)
C83 C84 C108 111.3(3)
C86 C85 C64 117.9(4)
C86 C85 C84 123.3(4)
C64 C85 C84 109.9(3)
C85 C86 C67 119.2(4)
C85 C86 C87 122.6(4)
C67 C86 C87 109.3(4)
C86 C87 C69 100.7(3)
C86 C87 C88 112.1(3)
C69 C87 C88 109.6(3)
C86 C87 C109 111.0(3)
C69 C87 C109 112.1(3)
C88 C87 C109 111.0(3)
C83 C88 C89 120.6(4)
C83 C88 C87 122.8(4)
C89 C88 C87 115.6(3)
C90 C89 C88 117.4(4)
C90 C89 C71 117.5(4)
C88 C89 C71 120.6(4)
C89 C90 C91 123.6(4)
C89 C90 C94 120.1(4)
C91 C90 C94 109.0(3)
C73 C91 C90 119.0(4)
C73 C91 C92 122.5(4)
C90 C91 C92 110.5(4)
C76 C92 C93 109.4(3)
C76 C92 C110 114.8(3)
C93 C92 C110 114.2(4)
C76 C92 C91 107.4(3)
C93 C92 C91 99.8(3)
C110 C92 C91 110.0(3)
C79 C93 C94 118.2(4)
C79 C93 C92 123.0(4)
C94 C93 C92 110.7(3)
C82 C94 C90 120.3(4)
C82 C94 C93 123.1(4)
C90 C94 C93 108.3(4)
F1 C95 F2 107.2(4)
F1 C95 F3 108.1(4)
F2 C95 F3 106.2(3)
F1 C95 C7 112.1(3)
F2 C95 C7 111.7(4)
F3 C95 C7 111.2(3)
F6 C96 F5 108.4(4)
F6 C96 F4 106.8(4)
F5 C96 F4 107.4(4)
F6 C96 C10 111.7(3)
F5 C96 C10 111.2(3)
F4 C96 C10 111.2(3)
F9 C97 F8 108.4(4)
F9 C97 F7 106.5(3)
F8 C97 F7 106.9(3)
F9 C97 C13 112.3(3)
F8 C97 C13 111.7(3)
F7 C97 C13 110.6(3)
F12 C98 F11 107.6(4)
F12 C98 F10 107.1(4)
F11 C98 F10 105.9(4)
F12 C98 C16 112.2(3)
F11 C98 C16 113.1(4)
F10 C98 C16 110.5(3)
F15 C99 F14 108.7(4)
F15 C99 F13 106.4(4)
F14 C99 F13 106.7(4)
F15 C99 C19 112.2(4)
F14 C99 C19 111.3(3)
F13 C99 C19 111.2(3)
F18 C100 F17 107.8(4)
F18 C100 F16 106.8(4)
F17 C100 F16 106.9(3)
F18 C100 C21 111.0(3)
F17 C100 C21 112.2(3)
F16 C100 C21 111.9(4)
F21 C101 F19 108.0(4)
F21 C101 F20 108.1(3)
F19 C101 F20 107.4(3)
F21 C101 C33 111.3(3)
F19 C101 C33 110.0(3)
F20 C101 C33 111.9(3)
F23 C102 F24 108.0(3)
F23 C102 F22 107.0(4)
F24 C102 F22 107.7(4)
F23 C102 C36 112.4(4)
F24 C102 C36 111.1(3)
F22 C102 C36 110.4(3)
F26 C103 F27 108.8(4)
F26 C103 F25 107.2(4)
F27 C103 F25 106.0(4)
F26 C103 C41 111.8(3)
F27 C103 C41 112.1(4)
F25 C103 C41 110.6(4)
F30 C104 F29 107.8(4)
F30 C104 F28 108.0(4)
F29 C104 F28 107.5(4)
F30 C104 C43 112.8(3)
F29 C104 C43 109.4(4)
F28 C104 C43 111.2(3)
F33 C105 F31 107.6(4)
F33 C105 F32 107.2(4)
F31 C105 F32 107.9(3)
F33 C105 C50 111.4(3)
F31 C105 C50 111.9(4)
F32 C105 C50 110.7(4)
F34 C106 F36 107.7(3)
F34 C106 F35 108.0(3)
F36 C106 F35 107.2(4)
F34 C106 C53 110.8(4)
F36 C106 C53 111.0(3)
F35 C106 C53 111.9(3)
F37 C107 F38 107.3(3)
F37 C107 F39 108.3(3)
F38 C107 F39 107.4(3)
F37 C107 C78 111.5(4)
F38 C107 C78 111.6(3)
F39 C107 C78 110.6(3)
F41 C108 F42 108.1(3)
F41 C108 F40 107.4(3)
F42 C108 F40 107.6(3)
F41 C108 C84 110.5(3)
F42 C108 C84 112.1(3)
F40 C108 C84 111.0(3)
F44 C109 F45 109.2(3)
F44 C109 F43 108.0(4)
F45 C109 F43 107.5(3)
F44 C109 C87 112.4(3)
F45 C109 C87 110.0(3)
F43 C109 C87 109.7(3)
F47 C110 F48 107.7(4)
F47 C110 F46 107.7(3)
F48 C110 F46 107.5(3)
F47 C110 C92 110.5(3)
F48 C110 C92 112.2(3)
F46 C110 C92 111.1(4)
C111 C112 C113 118.0(7)
C112 C113 C114 120.5(7)
C113 C114 C115 116.9(8)
C116 C115 C114 118.5(11)

loop_
_geom_bond_atom_site_label_1
_geom_bond_atom_site_label_2
_geom_bond_distance
F1 C95 1.334(5)
F2 C95 1.334(5)
F3 C95 1.334(5)
F4 C96 1.330(5)
F5 C96 1.317(5)
F6 C96 1.315(5)
F7 C97 1.337(5)
F8 C97 1.329(5)
F9 C97 1.324(5)
F10 C98 1.329(5)
F11 C98 1.308(5)
F12 C98 1.296(6)
F13 C99 1.320(5)
F14 C99 1.307(5)
F15 C99 1.297(5)
F16 C100 1.333(5)
F17 C100 1.329(5)
F18 C100 1.328(5)
F19 C101 1.329(5)
F20 C101 1.331(5)
F21 C101 1.323(5)
F22 C102 1.335(5)
F23 C102 1.322(5)
F24 C102 1.323(5)
F25 C103 1.324(6)
F26 C103 1.314(5)
F27 C103 1.319(5)
F28 C104 1.330(5)
F29 C104 1.326(5)
F30 C104 1.312(5)
F31 C105 1.326(5)
F32 C105 1.334(5)
F33 C105 1.325(5)
F34 C106 1.328(5)
F35 C106 1.330(5)
F36 C106 1.329(5)
F37 C107 1.329(5)
F38 C107 1.330(5)
F39 C107 1.342(5)
F40 C108 1.336(5)
F41 C108 1.332(5)
F42 C108 1.334(5)
F43 C109 1.346(5)
F44 C109 1.311(5)
F45 C109 1.322(5)
F46 C110 1.339(5)
F47 C110 1.331(5)
F48 C110 1.333(5)
C1 C2 1.422(5)
C1 C6 1.423(6)
C1 C10 1.534(6)
C2 C3 1.397(6)
C2 C13 1.560(6)
C3 C4 1.393(6)
C3 C16 1.538(5)
C4 C5 1.392(5)
C4 C19 1.532(6)
C5 C6 1.388(6)
C5 C21 1.542(6)
C6 C7 1.548(5)
C7 C8 1.504(6)
C7 C23 1.541(6)
C7 C95 1.562(6)
C8 C9 1.351(6)
C8 C25 1.433(6)
C9 C28 1.413(6)
C9 C10 1.534(5)
C10 C11 1.520(6)
C10 C96 1.539(6)
C11 C12 1.363(5)
C11 C29 1.405(6)
C12 C32 1.402(6)
C12 C13 1.527(6)
C13 C14 1.531(6)
C13 C97 1.574(5)
C14 C15 1.316(6)
C14 C33 1.522(6)
C15 C36 1.513(6)
C15 C16 1.533(6)
C16 C17 1.538(6)
C16 C98 1.564(5)
C17 C37 1.370(6)
C17 C18 1.409(6)
C18 C40 1.391(6)
C18 C19 1.523(6)
C19 C20 1.534(5)
C19 C99 1.577(6)
C20 C42 1.315(6)
C20 C21 1.518(6)
C21 C22 1.541(5)
C21 C100 1.556(6)
C22 C44 1.387(6)
C22 C23 1.393(6)
C23 C24 1.400(6)
C24 C46 1.402(6)
C24 C25 1.433(6)
C25 C26 1.384(6)
C26 C27 1.446(6)
C26 C48 1.467(6)
C27 C28 1.406(6)
C27 C51 1.443(6)
C28 C29 1.430(5)
C29 C30 1.397(6)
C30 C31 1.444(5)
C30 C52 1.445(5)
C31 C32 1.391(5)
C31 C55 1.454(6)
C32 C33 1.524(5)
C33 C34 1.517(6)
C33 C101 1.557(5)
C34 C35 1.394(6)
C34 C56 1.438(6)
C35 C59 1.422(6)
C35 C36 1.512(6)
C36 C37 1.528(6)
C36 C102 1.550(5)
C37 C38 1.399(6)
C38 C39 1.422(6)
C38 C60 1.459(6)
C39 C40 1.423(6)
C39 C63 1.427(6)
C40 C41 1.553(6)
C41 C65 1.515(6)
C41 C42 1.532(6)
C41 C103 1.534(6)
C42 C43 1.552(5)
C43 C66 1.507(6)
C43 C104 1.546(6)
C43 C44 1.551(6)
C44 C45 1.434(6)
C45 C46 1.424(6)
C45 C68 1.432(6)
C46 C47 1.447(6)
C47 C70 1.427(6)
C47 C48 1.447(6)
C48 C49 1.379(6)
C49 C72 1.408(6)
C49 C50 1.550(6)
C50 C74 1.520(6)
C50 C51 1.530(5)
C50 C105 1.534(5)
C51 C52 1.385(5)
C52 C53 1.519(6)
C53 C75 1.522(5)
C53 C54 1.541(5)
C53 C106 1.545(6)
C54 C55 1.357(5)
C54 C77 1.437(6)
C55 C56 1.494(5)
C56 C57 1.367(6)
C57 C58 1.426(6)
C57 C78 1.526(6)
C58 C59 1.389(6)
C58 C80 1.449(6)
C59 C60 1.455(6)
C60 C61 1.406(6)
C61 C62 1.409(6)
C61 C81 1.462(6)
C62 C63 1.387(6)
C62 C84 1.529(5)
C63 C64 1.453(6)
C64 C65 1.370(6)
C64 C85 1.420(6)
C65 C66 1.394(6)
C66 C67 1.382(6)
C67 C86 1.410(6)
C67 C68 1.441(6)
C68 C69 1.379(6)
C69 C70 1.424(6)
C69 C87 1.523(6)
C70 C71 1.426(6)
C71 C72 1.412(6)
C71 C89 1.445(6)
C72 C73 1.443(6)
C73 C91 1.349(6)
C73 C74 1.469(6)
C74 C75 1.348(6)
C75 C76 1.451(6)
C76 C77 1.363(5)
C76 C92 1.519(6)
C77 C78 1.495(6)
C78 C107 1.530(6)
C78 C79 1.535(6)
C79 C93 1.366(6)
C79 C80 1.422(6)
C80 C81 1.384(6)
C81 C82 1.443(5)
C82 C94 1.396(6)
C82 C83 1.451(6)
C83 C88 1.372(6)
C83 C84 1.531(6)
C84 C85 1.512(6)
C84 C108 1.534(6)
C85 C86 1.386(6)
C86 C87 1.523(6)
C87 C88 1.535(6)
C87 C109 1.554(5)
C88 C89 1.432(6)
C89 C90 1.399(6)
C90 C91 1.424(6)
C90 C94 1.431(6)
C91 C92 1.535(6)
C92 C93 1.529(6)
C92 C110 1.530(6)
C93 C94 1.431(6)
C111 C112 1.450(10)
C112 C113 1.458(10)
C113 C114 1.479(10)
C114 C115 1.497(12)
C115 C116 1.477(14)
